data_1549299
loop_
_publ_author_name
'Altman, Alison B.'
'Brown, Alexandra C.'
'Rao, Guodong'
'Lohrey, Trevor D.'
'Britt, R. David'
'Maron, Laurent'
'Minasian, Stefan G.'
'Shuh, David K.'
'Arnold, John'

_publ_section_title
;
 Chemical structure and bonding in a thorium(iii)-aluminum
 heterobimetallic complex.
;
_journal_issue 18
_journal_name_full 'Chemical science'
_journal_page_first 4317
_journal_page_last 4324
_journal_paper_doi 10.1039/c8sc01260a
_journal_volume 9
_journal_year 2018
_chemical_formula_moiety 'C36 H72 Al Si3 Th'
_chemical_formula_sum 'C36 H72 Al Si3 Th'
_chemical_formula_weight 848.22
_chemical_name_common Cp"2Th(III)Alanate
_chemical_name_systematic Cp"2Th(III)Alanate
_chemical_properties_physical Air-sensitive,Moisture-sensitive,Oxygen-sensitive
_space_group_crystal_system monoclinic
_space_group_IT_number 11
_space_group_name_Hall '-P 2yb'
_space_group_name_H-M_alt 'P 1 21/m 1'
_symmetry_space_group_name_Hall '-P 2yb'
_symmetry_space_group_name_H-M 'P 1 21/m 1'
_atom_sites_solution_hydrogens mixed
_atom_sites_solution_primary 'intrinsic phasing'
_atom_sites_solution_secondary difmap
_audit_creation_method SHELXL-2014/7
_audit_update_record
;
2018-02-08 deposited with the CCDC.
2018-04-16 downloaded from the CCDC.
;
_cell_angle_alpha 90
_cell_angle_beta 94.460(4)
_cell_angle_gamma 90
_cell_formula_units_Z 2
_cell_length_a 12.933(8)
_cell_length_b 12.816(8)
_cell_length_c 13.179(8)
_cell_measurement_reflns_used 22006
_cell_measurement_temperature 100(2)
_cell_measurement_theta_max 30.19
_cell_measurement_theta_min 2.32
_cell_volume 2178(2)
_computing_cell_refinement 'SAINT V8.37A Bruker, Madison WI'
_computing_data_collection 'Bruker APEX3 Bruker, Madison WI'
_computing_data_reduction 'SAINT V8.37A Bruker, Madison WI'
_computing_molecular_graphics ORTEP-32
_computing_publication_material WinGX
_computing_structure_refinement 'SHELXL-2014/7 (Sheldrick, 2014)'
_computing_structure_solution 'SHELXT 2014/4 Bruker, Madison WI'
_diffrn_ambient_temperature 100(2)
_diffrn_detector_area_resol_mean 10.42
_diffrn_measured_fraction_theta_full 0.999
_diffrn_measured_fraction_theta_max 0.998
_diffrn_measurement_device_type 'Bruker D8 with PHOTON 100 detector'
_diffrn_measurement_method '\f and \w shutterless scans'
_diffrn_radiation_monochromator 'silicon 111'
_diffrn_radiation_type synchrotron
_diffrn_radiation_wavelength 0.7749
_diffrn_reflns_av_R_equivalents 0.0346
_diffrn_reflns_av_unetI/netI 0.0290
_diffrn_reflns_Laue_measured_fraction_full 0.999
_diffrn_reflns_Laue_measured_fraction_max 0.998
_diffrn_reflns_limit_h_max 16
_diffrn_reflns_limit_h_min -16
_diffrn_reflns_limit_k_max 16
_diffrn_reflns_limit_k_min -16
_diffrn_reflns_limit_l_max 17
_diffrn_reflns_limit_l_min -17
_diffrn_reflns_number 22006
_diffrn_reflns_point_group_measured_fraction_full 0.999
_diffrn_reflns_point_group_measured_fraction_max 0.998
_diffrn_reflns_theta_full 27.710
_diffrn_reflns_theta_max 30.199
_diffrn_reflns_theta_min 2.317
_diffrn_source 'Advanced Light Source, station 11.3.1'
_exptl_absorpt_coefficient_mu 1.912
_exptl_absorpt_correction_T_max 0.7460
_exptl_absorpt_correction_T_min 0.6514
_exptl_absorpt_correction_type multi-scan
_exptl_absorpt_process_details SADABS
_exptl_crystal_colour purple
_exptl_crystal_density_diffrn 1.294
_exptl_crystal_description tablet
_exptl_crystal_F_000 866
_exptl_crystal_recrystallization_method 'Re-crystallisation from solvent: hexamethyldisiloxane'
_exptl_crystal_size_max 0.09
_exptl_crystal_size_mid 0.06
_exptl_crystal_size_min 0.02
_refine_diff_density_max 1.431
_refine_diff_density_min -1.273
_refine_diff_density_rms 0.094
_refine_ls_extinction_method none
_refine_ls_goodness_of_fit_ref 1.059
_refine_ls_hydrogen_treatment mixed
_refine_ls_matrix_type full
_refine_ls_number_parameters 387
_refine_ls_number_reflns 5198
_refine_ls_number_restraints 24
_refine_ls_restrained_S_all 1.097
_refine_ls_R_factor_all 0.0280
_refine_ls_R_factor_gt 0.0240
_refine_ls_shift/su_max 0.008
_refine_ls_shift/su_mean 0.000
_refine_ls_structure_factor_coef Fsqd
_refine_ls_weighting_details 'w=1/[\s^2^(Fo^2^)+(0.0289P)^2^+2.5152P] where P=(Fo^2^+2Fc^2^)/3'
_refine_ls_weighting_scheme calc
_refine_ls_wR_factor_gt 0.0571
_refine_ls_wR_factor_ref 0.0588
_reflns_Friedel_coverage 0.000
_reflns_number_gt 4788
_reflns_number_total 5198
_reflns_threshold_expression 'I > 2\s(I)'
_cod_data_source_file c8sc01260a2.cif
_cod_data_source_block shelx_CCDC3
_cod_depositor_comments
;
The following automatic conversions were performed:

'_atom_sites_solution_secondary' value 'diffmap' was changed to
'difmap'.

Automatic conversion script
Id: cif_fix_values 4973 2017-02-22 13:04:09Z antanas 

 Adding full bibliography for 1549296--1549299.cif.
;
_cod_database_code 1549299
_shelx_shelxl_version_number 2014/7
_shelx_space_group_comment
;
The symmetry employed for this shelxl refinement is uniquely defined
by the following loop, which should always be used as a source of
symmetry information in preference to the above space-group names.
They are only intended as comments.
;

loop_
_space_group_symop_operation_xyz
'x, y, z'
'-x, y+1/2, -z'
'-x, -y, -z'
'x, -y-1/2, z'

loop_
_atom_site_label
_atom_site_type_symbol
_atom_site_fract_x
_atom_site_fract_y
_atom_site_fract_z
_atom_site_U_iso_or_equiv
_atom_site_adp_type
_atom_site_occupancy
_atom_site_site_symmetry_order
_atom_site_calc_flag
_atom_site_refinement_flags_posn
_atom_site_refinement_flags_adp
_atom_site_refinement_flags_occupancy
_atom_site_disorder_assembly
_atom_site_disorder_group
Th1 Th 0.22712(2) 0.7500 0.71997(2) 0.01357(5) Uani 1 2 d S T P . .
Al1 Al 0.45354(8) 0.7500 0.76496(8) 0.0168(2) Uani 1 2 d S T P C .
C1 C 0.6040(3) 0.7500 0.7878(3) 0.0206(7) Uani 1 2 d S T P . .
C19 C 0.2494(5) 0.7500 0.4250(3) 0.0455(13) Uani 1 2 d S T P A 2
C9 C 0.1479(6) 0.7500 0.9983(4) 0.067(2) Uani 1 2 d S T P B 1
C20 C 0.3658(5) 0.7500 0.4259(4) 0.069(2) Uani 1 2 d S T P A 2
H20A H 0.3906 0.6783 0.4188 0.104 Uiso 0.5 1 calc R U P A 2
H20B H 0.3957 0.7793 0.4904 0.104 Uiso 0.5 1 calc R U P A 2
H20C H 0.3871 0.7924 0.3693 0.104 Uiso 0.5 1 calc R U P A 2
C13 C 0.263(2) 0.432(2) 0.709(3) 0.065(7) Uani 0.5 1 d . . P B 1
H13A H 0.2911 0.4808 0.6614 0.097 Uiso 0.5 1 calc R U P B 1
H13B H 0.2673 0.3605 0.6824 0.097 Uiso 0.5 1 calc R U P B 1
H13C H 0.3026 0.4363 0.7752 0.097 Uiso 0.5 1 calc R U P B 1
C10 C 0.1483(9) 0.4587(9) 0.7216(9) 0.034(2) Uani 0.5 1 d . . P B 1
C8 C 0.2599(6) 0.7500 1.0374(5) 0.097(3) Uani 1 2 d S TU P B 1
H8A H 0.2994 0.7052 0.9941 0.145 Uiso 0.5 1 calc R U P B 1
H8B H 0.2664 0.7234 1.1073 0.145 Uiso 0.5 1 calc R U P B 1
H8C H 0.2871 0.8213 1.0363 0.145 Uiso 0.5 1 calc R U P B 1
C6 C 0.0513(5) 0.7118(5) 0.8206(5) 0.0326(14) Uani 0.5 1 d . . P B 1
H6 H 0.0049 0.7692 0.8211 0.039 Uiso 0.5 1 calc R U P B 1
C5 C 0.1324(5) 0.6902(6) 0.8958(4) 0.0357(16) Uani 0.5 1 d . . P B 1
C2 C 0.0508(4) 0.6339(5) 0.7446(4) 0.0249(12) Uani 0.5 1 d . . P B 1
H2 H 0.0040 0.6302 0.6855 0.030 Uiso 0.5 1 calc R U P B 1
C4 C 0.1824(5) 0.5986(5) 0.8635(4) 0.0307(14) Uani 0.5 1 d . . P B 1
H4 H 0.2410 0.5664 0.8984 0.037 Uiso 0.5 1 calc R U P B 1
C3 C 0.1311(5) 0.5630(4) 0.7711(4) 0.0243(12) Uani 0.5 1 d . . P B 1
C16 C 0.2025(3) 0.6961(3) 0.5147(3) 0.0274(12) Uani 0.5 1 d G . P A 2
C17 C 0.2414(3) 0.6049(3) 0.5655(3) 0.0294(13) Uani 0.5 1 d G . P A 2
H17 H 0.3075 0.5743 0.5595 0.035 Uiso 0.5 1 calc R U P A 2
C18 C 0.1640(3) 0.5674(3) 0.6271(3) 0.0313(13) Uani 0.5 1 d G . P A 2
C14 C 0.0773(3) 0.6355(3) 0.6142(3) 0.0305(13) Uani 0.5 1 d G . P A 2
H14 H 0.0144 0.6290 0.6465 0.037 Uiso 0.5 1 calc R U P A 2
C15 C 0.1011(3) 0.7150(3) 0.5447(3) 0.0277(13) Uani 0.5 1 d G . P A 2
H15 H 0.0570 0.7711 0.5223 0.033 Uiso 0.5 1 calc R U P A 2
C12 C 0.1045(8) 0.3752(6) 0.7910(8) 0.060(2) Uani 0.5 1 d . . P B 1
H12A H 0.1404 0.3797 0.8592 0.089 Uiso 0.5 1 calc R U P B 1
H12B H 0.1151 0.3058 0.7625 0.089 Uiso 0.5 1 calc R U P B 1
H12C H 0.0302 0.3873 0.7955 0.089 Uiso 0.5 1 calc R U P B 1
C7 C 0.0961(8) 0.6653(8) 1.0435(10) 0.231(6) Uani 1 1 d . U . B 1
H7A H 0.1438 0.6314 1.0946 0.347 Uiso 1 1 calc R U . B 1
H7B H 0.0731 0.6147 0.9908 0.347 Uiso 1 1 calc R U . B 1
H7C H 0.0358 0.6919 1.0761 0.347 Uiso 1 1 calc R U . B 1
C11 C 0.0914(7) 0.4516(6) 0.6168(6) 0.0483(19) Uani 0.5 1 d . . P B 1
H11A H 0.0169 0.4432 0.6237 0.073 Uiso 0.5 1 calc R U P B 1
H11B H 0.1171 0.3914 0.5804 0.073 Uiso 0.5 1 calc R U P B 1
H11C H 0.1032 0.5155 0.5786 0.073 Uiso 0.5 1 calc R U P B 1
C23 C 0.1638(11) 0.4598(9) 0.6772(10) 0.048(3) Uani 0.5 1 d . . P A 2
C24 C 0.1323(11) 0.3806(7) 0.5909(11) 0.093(4) Uani 0.5 1 d . . P A 2
H24A H 0.1835 0.3826 0.5398 0.139 Uiso 0.5 1 calc R U P A 2
H24B H 0.0639 0.3992 0.5588 0.139 Uiso 0.5 1 calc R U P A 2
H24C H 0.1298 0.3102 0.6195 0.139 Uiso 0.5 1 calc R U P A 2
C25 C 0.0814(10) 0.4539(8) 0.7551(11) 0.087(4) Uani 0.5 1 d . . P A 2
H25A H 0.0834 0.3847 0.7868 0.131 Uiso 0.5 1 calc R U P A 2
H25B H 0.0126 0.4659 0.7205 0.131 Uiso 0.5 1 calc R U P A 2
H25C H 0.0957 0.5073 0.8075 0.131 Uiso 0.5 1 calc R U P A 2
C26 C 0.2691(17) 0.4363(17) 0.732(2) 0.048(5) Uani 0.5 1 d . . P A 2
H26A H 0.3236 0.4501 0.6859 0.072 Uiso 0.5 1 calc R U P A 2
H26B H 0.2718 0.3628 0.7524 0.072 Uiso 0.5 1 calc R U P A 2
H26C H 0.2798 0.4807 0.7922 0.072 Uiso 0.5 1 calc R U P A 2
Si1 Si 0.63390(19) 0.7500 0.93462(19) 0.0250(6) Uani 0.430(3) 2 d S T P C 3
Si4 Si 0.64869(16) 0.62648(19) 0.73067(15) 0.0342(6) Uani 0.430(3) 1 d . . P C 3
Si3 Si 0.6428(2) 0.6129(2) 0.8289(3) 0.0242(6) Uani 0.2848(14) 1 d . . P C 2
Si2 Si 0.6390(2) 0.6489(3) 0.8849(3) 0.0282(7) Uani 0.2848(14) 1 d . . P C 1
Si5 Si 0.6521(2) 0.7172(2) 0.6569(2) 0.0282(7) Uani 0.2848(14) 1 d . . P C 4
C35 C 0.5734(5) 0.6007(6) 0.5981(5) 0.0398(17) Uani 0.5 1 d . . P C 4
H35A H 0.4995 0.6121 0.6054 0.060 Uiso 0.5 1 calc R U P C 4
H35B H 0.5959 0.5363 0.6332 0.060 Uiso 0.5 1 calc R U P C 4
H35C H 0.5851 0.5949 0.5257 0.060 Uiso 0.5 1 calc R U P C 4
C27 C 0.5444(5) 0.8448(6) 0.9952(5) 0.0410(17) Uani 0.5 1 d . . P C 3
H27A H 0.4732 0.8345 0.9659 0.061 Uiso 0.5 1 calc R U P C 3
H27B H 0.5663 0.9165 0.9822 0.061 Uiso 0.5 1 calc R U P C 3
H27C H 0.5476 0.8325 1.0688 0.061 Uiso 0.5 1 calc R U P C 3
C28 C 0.6222(7) 0.6087(9) 0.9791(7) 0.075(3) Uani 0.5 1 d . . P C 3
H28A H 0.5499 0.5939 0.9915 0.113 Uiso 0.5 1 calc R U P C 3
H28B H 0.6664 0.5983 1.0421 0.113 Uiso 0.5 1 calc R U P C 3
H28C H 0.6443 0.5615 0.9264 0.113 Uiso 0.5 1 calc R U P C 3
C34 C 0.7928(9) 0.6767(12) 0.6688(10) 0.043(3) Uani 0.2848(14) 1 d . . P C 4
H34A H 0.8341 0.7305 0.7061 0.065 Uiso 0.2848(14) 1 calc R U P C 4
H34B H 0.8173 0.6683 0.6008 0.065 Uiso 0.2848(14) 1 calc R U P C 4
H34C H 0.8000 0.6104 0.7057 0.065 Uiso 0.2848(14) 1 calc R U P C 4
C32 C 0.5680(6) 0.5157(6) 0.7547(7) 0.0459(19) Uani 0.5 1 d . . P C 3
H32A H 0.6033 0.4514 0.7368 0.069 Uiso 0.5 1 calc R U P C 3
H32B H 0.5019 0.5216 0.7134 0.069 Uiso 0.5 1 calc R U P C 3
H32C H 0.5550 0.5140 0.8270 0.069 Uiso 0.5 1 calc R U P C 3
C29 C 0.7729(6) 0.6748(8) 0.9583(7) 0.068(3) Uani 0.5 1 d . . P C 1
H29A H 0.8224 0.6985 0.9106 0.102 Uiso 0.5 1 calc R U P C 1
H29B H 0.7985 0.6102 0.9914 0.102 Uiso 0.5 1 calc R U P C 1
H29C H 0.7654 0.7286 1.0101 0.102 Uiso 0.5 1 calc R U P C 1
C31 C 0.7885(6) 0.5938(8) 0.7999(10) 0.076(4) Uani 0.5 1 d . . P C 2
H31A H 0.7974 0.6146 0.7296 0.114 Uiso 0.5 1 calc R U P C 2
H31B H 0.8077 0.5202 0.8092 0.114 Uiso 0.5 1 calc R U P C 2
H31C H 0.8331 0.6369 0.8466 0.114 Uiso 0.5 1 calc R U P C 2
C33 C 0.7854(11) 0.6056(15) 0.7146(16) 0.036(4) Uani 0.2152(14) 1 d . . P C 3
H33A H 0.8270 0.6325 0.7742 0.054 Uiso 0.2152(14) 1 calc R U P C 3
H33B H 0.8044 0.6423 0.6535 0.054 Uiso 0.2152(14) 1 calc R U P C 3
H33C H 0.7986 0.5308 0.7073 0.054 Uiso 0.2152(14) 1 calc R U P C 3
C30 C 0.6186(7) 0.5042(6) 0.8218(8) 0.058(3) Uani 0.5 1 d . . P C 1
H30A H 0.5478 0.4982 0.7900 0.087 Uiso 0.5 1 calc R U P C 1
H30B H 0.6299 0.4510 0.8749 0.087 Uiso 0.5 1 calc R U P C 1
H30C H 0.6682 0.4940 0.7701 0.087 Uiso 0.5 1 calc R U P C 1
C36 C 0.6471(7) 0.6605(7) 0.5751(6) 0.057(2) Uani 0.5 1 d . . P C 3
H36A H 0.6888 0.6087 0.5418 0.085 Uiso 0.5 1 calc R U P C 3
H36B H 0.6761 0.7302 0.5661 0.085 Uiso 0.5 1 calc R U P C 3
H36C H 0.5755 0.6584 0.5446 0.085 Uiso 0.5 1 calc R U P C 3
C22 C 0.1983(9) 0.7500 0.3274(6) 0.180(6) Uani 1 2 d S TU P A 2
H22A H 0.1710 0.6801 0.3115 0.271 Uiso 0.5 1 calc R U P A 2
H22B H 0.2472 0.7697 0.2776 0.271 Uiso 0.5 1 calc R U P A 2
H22C H 0.1410 0.8002 0.3249 0.271 Uiso 0.5 1 calc R U P A 2
C21 C 0.2291(10) 0.6334(9) 0.4247(9) 0.096(4) Uani 0.5 1 d . U P A 2
H21A H 0.1720 0.6181 0.4671 0.144 Uiso 0.5 1 calc R U P A 2
H21B H 0.2917 0.5967 0.4518 0.144 Uiso 0.5 1 calc R U P A 2
H21C H 0.2103 0.6101 0.3548 0.144 Uiso 0.5 1 calc R U P A 2
H1A H 0.380(5) 0.825(5) 0.828(5) 0.029(17) Uiso 0.5 1 d . . P D 1
H1C H 0.384(5) 0.848(6) 0.763(6) 0.030(18) Uiso 0.5 1 d . . P E 3
H1B H 0.385(6) 0.795(6) 0.677(6) 0.05(2) Uiso 0.5 1 d . . P F 2

loop_
_atom_site_aniso_label
_atom_site_aniso_U_11
_atom_site_aniso_U_22
_atom_site_aniso_U_33
_atom_site_aniso_U_23
_atom_site_aniso_U_13
_atom_site_aniso_U_12
Th1 0.00978(7) 0.01539(7) 0.01551(7) 0.000 0.00083(5) 0.000
Al1 0.0109(5) 0.0199(5) 0.0194(5) 0.000 0.0004(4) 0.000
C1 0.0121(16) 0.028(2) 0.0220(18) 0.000 0.0020(14) 0.000
C19 0.054(3) 0.068(4) 0.016(2) 0.000 0.009(2) 0.000
C9 0.066(4) 0.114(6) 0.023(3) 0.000 0.023(3) 0.000
C20 0.046(3) 0.138(7) 0.025(3) 0.000 0.009(2) 0.000
C13 0.072(11) 0.037(8) 0.079(15) 0.003(7) -0.022(9) -0.021(7)
C10 0.030(5) 0.021(4) 0.051(6) 0.004(5) 0.005(4) -0.008(3)
C8 0.063(5) 0.190(10) 0.039(3) 0.000 0.015(3) 0.000
C6 0.021(3) 0.041(3) 0.038(3) -0.009(2) 0.015(2) -0.010(2)
C5 0.037(3) 0.053(4) 0.018(3) -0.008(3) 0.013(2) -0.026(3)
C2 0.016(2) 0.032(3) 0.026(3) -0.001(2) 0.003(2) -0.010(2)
C4 0.039(3) 0.033(3) 0.019(3) 0.009(2) -0.006(2) -0.015(3)
C3 0.027(3) 0.020(3) 0.025(3) 0.004(2) 0.000(2) -0.012(2)
C16 0.035(3) 0.030(3) 0.017(3) -0.004(2) 0.000(2) 0.010(3)
C17 0.033(3) 0.026(3) 0.029(3) -0.006(2) 0.002(2) 0.005(2)
C18 0.037(3) 0.016(3) 0.040(3) -0.007(2) -0.001(3) -0.004(2)
C14 0.023(3) 0.028(3) 0.040(3) -0.008(3) -0.004(2) -0.007(2)
C15 0.029(3) 0.026(3) 0.027(3) -0.008(2) -0.005(2) 0.003(2)
C12 0.080(6) 0.022(4) 0.078(6) 0.017(4) 0.017(5) -0.020(4)
C7 0.164(9) 0.188(10) 0.325(14) 0.138(10) -0.083(9) -0.081(8)
C11 0.055(5) 0.042(4) 0.047(4) -0.022(4) 0.003(4) -0.018(4)
C23 0.049(6) 0.017(4) 0.078(9) 0.002(6) 0.006(7) -0.010(3)
C24 0.121(10) 0.022(4) 0.130(10) -0.017(5) -0.030(8) -0.011(5)
C25 0.089(9) 0.041(5) 0.137(11) 0.033(6) 0.037(8) -0.014(5)
C26 0.046(9) 0.026(7) 0.072(12) 0.009(6) 0.015(9) 0.012(7)
Si1 0.0150(12) 0.0399(16) 0.0196(12) 0.000 -0.0020(9) 0.000
Si4 0.0226(10) 0.0533(14) 0.0264(10) -0.0079(9) -0.0004(7) 0.0209(9)
Si3 0.0140(13) 0.0254(15) 0.0331(17) 0.0026(13) 0.0015(12) 0.0028(11)
Si2 0.0162(14) 0.0317(16) 0.0366(18) 0.0114(15) 0.0000(13) 0.0032(12)
Si5 0.0179(12) 0.0412(19) 0.0264(13) -0.0053(10) 0.0069(10) 0.0015(10)
C35 0.029(3) 0.055(4) 0.035(3) -0.024(3) -0.002(3) 0.012(3)
C27 0.030(3) 0.059(5) 0.034(3) -0.017(3) 0.006(3) 0.003(3)
C28 0.040(5) 0.124(9) 0.061(6) 0.066(6) -0.001(4) 0.007(5)
C34 0.016(5) 0.067(9) 0.048(7) -0.015(7) 0.008(5) 0.009(6)
C32 0.036(4) 0.030(4) 0.071(5) -0.012(4) -0.001(4) 0.011(3)
C29 0.027(4) 0.101(7) 0.074(6) 0.052(6) -0.014(4) -0.003(4)
C31 0.025(4) 0.064(6) 0.136(11) -0.048(7) -0.023(5) 0.019(4)
C33 0.012(6) 0.040(9) 0.058(11) -0.003(9) 0.015(7) -0.002(6)
C30 0.044(5) 0.042(4) 0.092(7) 0.031(5) 0.029(5) 0.021(4)
C36 0.056(5) 0.060(5) 0.058(5) -0.035(4) 0.027(4) -0.007(4)
C22 0.094(7) 0.413(18) 0.033(4) 0.000 -0.003(4) 0.000
C21 0.106(8) 0.084(7) 0.107(8) -0.069(6) 0.069(7) -0.057(6)

loop_
_atom_type_symbol
_atom_type_description
_atom_type_scat_dispersion_real
_atom_type_scat_dispersion_imag
_atom_type_scat_source
C C 0.0040 0.0020 'International Tables Vol C Tables 4.2.6.8 and 6.1.1.4'
H H 0.0000 0.0000 'International Tables Vol C Tables 4.2.6.8 and 6.1.1.4'
Al Al 0.0753 0.0619 'International Tables Vol C Tables 4.2.6.8 and 6.1.1.4'
Si Si 0.0959 0.0846 'International Tables Vol C Tables 4.2.6.8 and 6.1.1.4'
Th Th -9.7008 4.1898 'International Tables Vol C Tables 4.2.6.8 and 6.1.1.4'

loop_
_geom_angle_atom_site_label_1
_geom_angle_atom_site_label_2
_geom_angle_atom_site_label_3
_geom_angle
_geom_angle_site_symmetry_1
_geom_angle_site_symmetry_3
C14 Th1 C14 65.14(18) 4_575 .
C14 Th1 C18 30.14(15) 4_575 4_575
C14 Th1 C18 93.2(2) . 4_575
C14 Th1 C18 93.21(17) 4_575 .
C14 Th1 C18 30.1 . .
C18 Th1 C18 117.6(2) 4_575 .
C14 Th1 C15 46.29(16) 4_575 .
C14 Th1 C15 30.0 . .
C18 Th1 C15 68.1(2) 4_575 .
C18 Th1 C15 49.4 . .
C14 Th1 C15 30.01(13) 4_575 4_575
C14 Th1 C15 46.29(12) . 4_575
C18 Th1 C15 49.4(2) 4_575 4_575
C18 Th1 C15 68.15(13) . 4_575
C15 Th1 C15 18.70(13) . 4_575
C2 Th1 C2 65.1(3) 4_575 .
C2 Th1 C6 47.28(19) 4_575 .
C2 Th1 C6 29.67(17) . .
C2 Th1 C6 29.67(17) 4_575 4_575
C2 Th1 C6 47.28(19) . 4_575
C6 Th1 C6 20.4(3) . 4_575
C14 Th1 C17 49.38(13) 4_575 4_575
C14 Th1 C17 94.1(2) . 4_575
C18 Th1 C17 29.86(11) 4_575 4_575
C18 Th1 C17 106.24(18) . 4_575
C15 Th1 C17 64.09(18) . 4_575
C15 Th1 C17 49.1(2) 4_575 4_575
C14 Th1 C17 94.06(17) 4_575 .
C14 Th1 C17 49.4 . .
C18 Th1 C17 106.2(2) 4_575 .
C18 Th1 C17 29.9 . .
C15 Th1 C17 49.1 . .
C15 Th1 C17 64.09(12) 4_575 .
C17 Th1 C17 84.21(19) 4_575 .
C2 Th1 H1A 110.1(15) 4_575 .
C2 Th1 H1A 139.0(16) . .
C6 Th1 H1A 115.6(16) . .
C6 Th1 H1A 107.3(16) 4_575 .
C14 Th1 H1B 111.0(19) 4_575 .
C14 Th1 H1B 130(2) . .
C18 Th1 H1B 85.0(19) 4_575 .
C18 Th1 H1B 110.8(19) . .
C15 Th1 H1B 109(2) . .
C15 Th1 H1B 104(2) 4_575 .
C17 Th1 H1B 61.8(19) 4_575 .
C17 Th1 H1B 82.8(19) . .
C1 Al1 Th1 177.30(12) . .
C1 Al1 H1A 123(2) . .
Th1 Al1 H1A 59(2) . .
C1 Al1 H1C 125(3) . .
Th1 Al1 H1C 55(3) . .
C1 Al1 H1B 130(3) . .
Th1 Al1 H1B 48(3) . .
Si2 C1 Si2 88.8(3) 4_575 .
Si4 C1 Si4 116.2(2) . 4_575
Si3 C1 Si3 136.1(3) . 4_575
Si5 C1 Si5 25.22(19) . 4_575
Si4 C1 Si1 111.01(14) . .
Si4 C1 Si1 111.01(14) 4_575 .
Si2 C1 Al1 107.14(17) 4_575 .
Si2 C1 Al1 107.14(17) . .
Si4 C1 Al1 105.96(14) . .
Si4 C1 Al1 105.96(14) 4_575 .
Si3 C1 Al1 106.49(14) . .
Si3 C1 Al1 106.49(14) 4_575 .
Si5 C1 Al1 104.5(2) . .
Si5 C1 Al1 104.49(19) 4_575 .
Si1 C1 Al1 105.87(19) . .
C22 C19 C20 114.1(6) . .
C22 C19 C21 85.9(6) . .
C20 C19 C21 100.0(5) . .
C22 C19 C21 85.9(6) . 4_575
C20 C19 C21 100.0(5) . 4_575
C21 C19 C21 160.1(11) . 4_575
C22 C19 C16 121.4(6) . 4_575
C20 C19 C16 116.7(4) . 4_575
C21 C19 C16 111.5(5) . 4_575
C21 C19 C16 58.7(4) 4_575 4_575
C22 C19 C16 121.4(6) . .
C20 C19 C16 116.7(4) . .
C21 C19 C16 58.7(4) . .
C21 C19 C16 111.5(5) 4_575 .
C16 C19 C16 53.5(3) 4_575 .
C7 C9 C7 98.7(12) . 4_575
C7 C9 C8 109.2(6) . .
C7 C9 C8 109.2(6) 4_575 .
C7 C9 C5 87.4(7) . .
C7 C9 C5 134.8(7) 4_575 .
C8 C9 C5 110.8(5) . .
C7 C9 C5 134.8(7) . 4_575
C7 C9 C5 87.4(7) 4_575 4_575
C8 C9 C5 110.8(5) . 4_575
C5 C9 C5 59.1(6) . 4_575
C19 C20 H20A 109.5 . .
C19 C20 H20B 109.5 . .
H20A C20 H20B 109.5 . .
C19 C20 H20C 109.5 . .
H20A C20 H20C 109.5 . .
H20B C20 H20C 109.5 . .
C10 C13 H13A 109.5 . .
C10 C13 H13B 109.5 . .
H13A C13 H13B 109.5 . .
C10 C13 H13C 109.5 . .
H13A C13 H13C 109.5 . .
H13B C13 H13C 109.5 . .
C3 C10 C11 111.6(8) . .
C3 C10 C13 114.9(13) . .
C11 C10 C13 106.9(15) . .
C3 C10 C12 106.5(8) . .
C11 C10 C12 108.9(9) . .
C13 C10 C12 107.9(14) . .
C9 C8 H8A 109.5 . .
C9 C8 H8B 109.5 . .
H8A C8 H8B 109.5 . .
C9 C8 H8C 109.5 . .
H8A C8 H8C 109.5 . .
H8B C8 H8C 109.5 . .
C5 C6 C2 108.7(6) . .
C5 C6 Th1 77.2(3) . .
C2 C6 Th1 75.1(3) . .
C5 C6 H6 125.6 . .
C2 C6 H6 125.6 . .
Th1 C6 H6 114.2 . .
C6 C5 C4 106.4(5) . .
C6 C5 C5 78.7(4) . 4_575
C4 C5 C5 145.7(3) . 4_575
C6 C5 C9 123.5(6) . .
C4 C5 C9 129.6(6) . .
C5 C5 C9 60.4(3) 4_575 .
C6 C5 C6 30.9(5) . 4_575
C4 C5 C6 130.2(5) . 4_575
C5 C5 C6 47.8(3) 4_575 4_575
C9 C5 C6 99.2(5) . 4_575
C6 C5 Th1 73.5(3) . .
C4 C5 Th1 74.9(3) . .
C5 C5 Th1 74.19(15) 4_575 .
C9 C5 Th1 123.2(4) . .
C6 C5 Th1 69.0(3) 4_575 .
C3 C2 C6 108.5(5) . .
C3 C2 Th1 77.1(3) . .
C6 C2 Th1 75.2(3) . .
C3 C2 H2 125.7 . .
C6 C2 H2 125.7 . .
Th1 C2 H2 114.2 . .
C3 C4 C5 109.3(6) . .
C3 C4 Th1 75.5(3) . .
C5 C4 Th1 75.7(3) . .
C3 C4 H4 125.4 . .
C5 C4 H4 125.4 . .
Th1 C4 H4 115.4 . .
C2 C3 C4 107.0(5) . .
C2 C3 C10 126.6(6) . .
C4 C3 C10 125.6(7) . .
C2 C3 Th1 73.7(3) . .
C4 C3 Th1 75.2(3) . .
C10 C3 Th1 124.7(5) . .
C16 C16 C17 145.42(17) 4_575 .
C16 C16 C15 80.16(15) 4_575 .
C17 C16 C15 108.0 . .
C16 C16 C19 63.23(17) 4_575 .
C17 C16 C19 126.0(3) . .
C15 C16 C19 124.5(3) . .
C16 C16 C15 50.86(17) 4_575 4_575
C17 C16 C15 130.71(12) . 4_575
C15 C16 C15 29.31(17) . 4_575
C19 C16 C15 102.9(3) . 4_575
C16 C16 Th1 75.65(7) 4_575 .
C17 C16 Th1 74.69(16) . .
C15 C16 Th1 74.02(16) . .
C19 C16 Th1 127.9(3) . .
C15 C16 Th1 70.13(16) 4_575 .
C16 C17 C18 108.0 . .
C16 C17 Th1 75.72(16) . .
C18 C17 Th1 73.60(16) . .
C16 C17 H17 126.0 . .
C18 C17 H17 126.0 . .
Th1 C17 H17 116.7 . .
C14 C18 C17 108.0 . .
C14 C18 C23 125.3(6) . .
C17 C18 C23 125.2(6) . .
C14 C18 Th1 74.54(16) . .
C17 C18 Th1 76.54(16) . .
C23 C18 Th1 126.0(6) . .
C18 C14 C15 108.0 . .
C18 C14 Th1 75.32(17) . .
C15 C14 Th1 76.23(16) . .
C18 C14 H14 126.0 . .
C15 C14 H14 126.0 . .
Th1 C14 H14 114.7 . .
C16 C15 C14 108.0 . .
C16 C15 C16 49.0(2) . 4_575
C14 C15 C16 142.45(13) . 4_575
C16 C15 Th1 76.31(16) . .
C14 C15 Th1 73.76(16) . .
C16 C15 Th1 71.90(13) 4_575 .
C16 C15 H15 126.0 . .
C14 C15 H15 126.0 . .
C16 C15 H15 83.3 4_575 .
Th1 C15 H15 116.1 . .
C10 C12 H12A 109.5 . .
C10 C12 H12B 109.5 . .
H12A C12 H12B 109.5 . .
C10 C12 H12C 109.5 . .
H12A C12 H12C 109.5 . .
H12B C12 H12C 109.5 . .
C9 C7 H7A 109.5 . .
C9 C7 H7B 109.5 . .
H7A C7 H7B 109.5 . .
C9 C7 H7C 109.5 . .
H7A C7 H7C 109.5 . .
H7B C7 H7C 109.5 . .
C10 C11 H11A 109.5 . .
C10 C11 H11B 109.5 . .
H11A C11 H11B 109.5 . .
C10 C11 H11C 109.5 . .
H11A C11 H11C 109.5 . .
H11B C11 H11C 109.5 . .
C26 C23 C18 110.6(12) . .
C26 C23 C25 108.5(14) . .
C18 C23 C25 110.9(9) . .
C26 C23 C24 113.0(13) . .
C18 C23 C24 106.3(9) . .
C25 C23 C24 107.5(11) . .
C23 C24 H24A 109.5 . .
C23 C24 H24B 109.5 . .
H24A C24 H24B 109.5 . .
C23 C24 H24C 109.5 . .
H24A C24 H24C 109.5 . .
H24B C24 H24C 109.5 . .
C23 C25 H25A 109.5 . .
C23 C25 H25B 109.5 . .
H25A C25 H25B 109.5 . .
C23 C25 H25C 109.5 . .
H25A C25 H25C 109.5 . .
H25B C25 H25C 109.5 . .
C23 C26 H26A 109.5 . .
C23 C26 H26B 109.5 . .
H26A C26 H26B 109.5 . .
C23 C26 H26C 109.5 . .
H26A C26 H26C 109.5 . .
H26B C26 H26C 109.5 . .
C27 Si1 C27 79.7(5) 4_575 .
C27 Si1 C28 114.3(4) 4_575 4_575
C27 Si1 C28 36.8(4) . 4_575
C27 Si1 C28 36.8(4) 4_575 .
C27 Si1 C28 114.3(4) . .
C28 Si1 C28 142.4(7) 4_575 .
C27 Si1 C1 109.8(3) 4_575 .
C27 Si1 C1 109.8(3) . .
C28 Si1 C1 106.9(3) 4_575 .
C28 Si1 C1 106.9(3) . .
C32 Si4 C33 119.1(6) . .
C32 Si4 C1 113.3(3) . .
C33 Si4 C1 120.5(6) . .
C32 Si4 C36 111.9(4) . .
C33 Si4 C36 81.5(7) . .
C1 Si4 C36 103.8(3) . .
C1 Si3 C31 107.3(4) . .
C1 Si2 C29 112.6(3) . .
C1 Si2 C30 109.7(3) . .
C29 Si2 C30 116.1(4) . .
C1 Si2 Si2 45.60(15) . 4_575
C29 Si2 Si2 80.2(3) . 4_575
C30 Si2 Si2 155.3(3) . 4_575
Si5 Si5 C34 106.0(5) 4_575 .
Si5 Si5 C1 77.39(9) 4_575 .
C34 Si5 C1 111.3(4) . .
Si5 Si5 C35 140.5(2) 4_575 .
C34 Si5 C35 107.2(5) . .
C1 Si5 C35 109.3(3) . .
Si5 Si5 C34 53.1(4) 4_575 4_575
C34 Si5 C34 52.8(9) . 4_575
C1 Si5 C34 96.9(4) . 4_575
C35 Si5 C34 152.2(5) . 4_575
Si5 C35 H35A 109.5 . .
Si5 C35 H35B 109.5 . .
H35A C35 H35B 109.5 . .
Si5 C35 H35C 109.5 . .
H35A C35 H35C 109.5 . .
H35B C35 H35C 109.5 . .
Si1 C27 H27A 109.5 . .
Si1 C27 H27B 109.5 . .
H27A C27 H27B 109.5 . .
Si1 C27 H27C 109.5 . .
H27A C27 H27C 109.5 . .
H27B C27 H27C 109.5 . .
Si1 C28 H28A 109.5 . .
Si1 C28 H28B 109.5 . .
H28A C28 H28B 109.5 . .
Si1 C28 H28C 109.5 . .
H28A C28 H28C 109.5 . .
H28B C28 H28C 109.5 . .
Si5 C34 H34A 109.5 . .
Si5 C34 H34B 109.5 . .
H34A C34 H34B 109.5 . .
Si5 C34 H34C 109.5 . .
H34A C34 H34C 109.5 . .
H34B C34 H34C 109.5 . .
Si4 C32 H32A 109.5 . .
Si4 C32 H32B 109.5 . .
H32A C32 H32B 109.5 . .
Si4 C32 H32C 109.5 . .
H32A C32 H32C 109.5 . .
H32B C32 H32C 109.5 . .
Si2 C29 H29A 109.5 . .
Si2 C29 H29B 109.5 . .
H29A C29 H29B 109.5 . .
Si2 C29 H29C 109.5 . .
H29A C29 H29C 109.5 . .
H29B C29 H29C 109.5 . .
Si3 C31 H31A 109.5 . .
Si3 C31 H31B 109.5 . .
H31A C31 H31B 109.5 . .
Si3 C31 H31C 109.5 . .
H31A C31 H31C 109.5 . .
H31B C31 H31C 109.5 . .
Si4 C33 H33A 109.5 . .
Si4 C33 H33B 109.5 . .
H33A C33 H33B 109.5 . .
Si4 C33 H33C 109.5 . .
H33A C33 H33C 109.5 . .
H33B C33 H33C 109.5 . .
Si2 C30 H30A 109.5 . .
Si2 C30 H30B 109.5 . .
H30A C30 H30B 109.5 . .
Si2 C30 H30C 109.5 . .
H30A C30 H30C 109.5 . .
H30B C30 H30C 109.5 . .
Si4 C36 H36A 109.5 . .
Si4 C36 H36B 109.5 . .
H36A C36 H36B 109.5 . .
Si4 C36 H36C 109.5 . .
H36A C36 H36C 109.5 . .
H36B C36 H36C 109.5 . .
C19 C22 H22A 109.5 . .
C19 C22 H22B 109.5 . .
H22A C22 H22B 109.5 . .
C19 C22 H22C 109.5 . .
H22A C22 H22C 109.5 . .
H22B C22 H22C 109.5 . .
C19 C21 H21A 109.5 . .
C19 C21 H21B 109.5 . .
H21A C21 H21B 109.5 . .
C19 C21 H21C 109.5 . .
H21A C21 H21C 109.5 . .
H21B C21 H21C 109.5 . .

loop_
_geom_bond_atom_site_label_1
_geom_bond_atom_site_label_2
_geom_bond_distance
_geom_bond_site_symmetry_2
Th1 C14 2.726(9) 4_575
Th1 C14 2.726(4) .
Th1 C18 2.736(5) 4_575
Th1 C18 2.736(4) .
Th1 C15 2.757(4) .
Th1 C15 2.757(6) 4_575
Th1 C2 2.763(5) 4_575
Th1 C2 2.763(5) .
Th1 C6 2.764(6) .
Th1 C6 2.764(6) 4_575
Th1 C17 2.774(8) 4_575
Th1 C17 2.774(4) .
Th1 H1A 2.53(7) .
Th1 H1C 2.41(7) .
Th1 H1B 2.24(8) .
Al1 C1 1.946(4) .
Al1 H1A 1.63(7) .
Al1 H1C 1.55(7) .
Al1 H1B 1.52(8) .
C1 Si2 1.852(4) 4_575
C1 Si2 1.852(4) .
C1 Si4 1.864(3) .
C1 Si4 1.864(3) 4_575
C1 Si3 1.894(3) .
C1 Si3 1.894(3) 4_575
C1 Si5 1.926(5) .
C1 Si5 1.926(5) 4_575
C1 Si1 1.943(5) .
C19 C22 1.399(10) .
C19 C20 1.505(8) .
C19 C21 1.517(10) .
C19 C21 1.517(10) 4_575
C19 C16 1.534(5) 4_575
C19 C16 1.534(5) .
C9 C7 1.430(10) .
C9 C7 1.430(10) 4_575
C9 C8 1.499(10) .
C9 C5 1.552(7) .
C9 C5 1.552(7) 4_575
C20 H20A 0.9800 .
C20 H20B 0.9800 .
C20 H20C 0.9800 .
C13 C10 1.54(3) .
C13 H13A 0.9800 .
C13 H13B 0.9800 .
C13 H13C 0.9800 .
C10 C3 1.511(13) .
C10 C11 1.517(14) .
C10 C12 1.544(12) .
C8 H8A 0.9800 .
C8 H8B 0.9800 .
C8 H8C 0.9800 .
C6 C5 1.413(10) .
C6 C2 1.415(8) .
C6 H6 0.9500 .
C5 C4 1.422(10) .
C5 C5 1.532(15) 4_575
C5 C6 1.869(10) 4_575
C2 C3 1.404(9) .
C2 H2 0.9500 .
C4 C3 1.417(8) .
C4 H4 0.9500 .
C16 C16 1.381(8) 4_575
C16 C17 1.4200 .
C16 C15 1.4200 .
C16 C15 1.804(4) 4_575
C17 C18 1.4200 .
C17 H17 0.9500 .
C18 C14 1.4200 .
C18 C23 1.530(12) .
C14 C15 1.4200 .
C14 H14 0.9500 .
C15 C16 1.804(4) 4_575
C15 H15 0.9500 .
C12 H12A 0.9800 .
C12 H12B 0.9800 .
C12 H12C 0.9800 .
C7 H7A 0.9800 .
C7 H7B 0.9800 .
C7 H7C 0.9800 .
C11 H11A 0.9800 .
C11 H11B 0.9800 .
C11 H11C 0.9800 .
C23 C26 1.52(3) .
C23 C25 1.537(15) .
C23 C24 1.555(16) .
C24 H24A 0.9800 .
C24 H24B 0.9800 .
C24 H24C 0.9800 .
C25 H25A 0.9800 .
C25 H25B 0.9800 .
C25 H25C 0.9800 .
C26 H26A 0.9800 .
C26 H26B 0.9800 .
C26 H26C 0.9800 .
Si1 C27 1.897(7) 4_575
Si1 C27 1.897(7) .
Si1 C28 1.913(10) 4_575
Si1 C28 1.913(10) .
Si4 C32 1.804(8) .
Si4 C33 1.817(14) .
Si4 C36 2.095(9) .
Si3 C31 1.967(9) .
Si2 C29 1.946(8) .
Si2 C30 2.041(11) .
Si2 Si2 2.592(7) 4_575
Si5 Si5 0.841(6) 4_575
Si5 C34 1.886(11) .
Si5 C35 1.935(8) .
Si5 C34 2.266(12) 4_575
C35 H35A 0.9800 .
C35 H35B 0.9800 .
C35 H35C 0.9800 .
C27 H27A 0.9800 .
C27 H27B 0.9800 .
C27 H27C 0.9800 .
C28 H28A 0.9800 .
C28 H28B 0.9800 .
C28 H28C 0.9800 .
C34 H34A 0.9800 .
C34 H34B 0.9800 .
C34 H34C 0.9800 .
C32 H32A 0.9800 .
C32 H32B 0.9800 .
C32 H32C 0.9800 .
C29 H29A 0.9800 .
C29 H29B 0.9800 .
C29 H29C 0.9800 .
C31 H31A 0.9800 .
C31 H31B 0.9800 .
C31 H31C 0.9800 .
C33 H33A 0.9800 .
C33 H33B 0.9800 .
C33 H33C 0.9800 .
C30 H30A 0.9800 .
C30 H30B 0.9800 .
C30 H30C 0.9800 .
C36 H36A 0.9800 .
C36 H36B 0.9800 .
C36 H36C 0.9800 .
C22 H22A 0.9800 .
C22 H22B 0.9800 .
C22 H22C 0.9800 .
C21 H21A 0.9800 .
C21 H21B 0.9800 .
C21 H21C 0.9800 .
